data_2004074
loop_
_publ_author_name
'Huang, X.-Y.'
'Xiong, R.-G.'
'You, X.-Z.'

_publ_section_title
;
 The Adduct of Bis(<i>O</i>,<i>O</i>'-diethyl
 dithiophosphato)nickel(II) with 3-Aminopyridine
;
_journal_issue 11
_journal_name_full 'Acta Crystallographica Section C'
_journal_page_first 2261
_journal_page_last 2263
_journal_paper_doi 10.1107/S0108270195004999
_journal_volume 51
_journal_year 1995
_chemical_formula_sum 'C18 H32 N4 Ni O4 P2 S4'
_chemical_formula_weight 617.36
_space_group_IT_number 14
_symmetry_cell_setting monoclinic
_symmetry_space_group_name_Hall '-P 2ybc'
_symmetry_space_group_name_H-M 'P 1 21/c 1'
_atom_type_scat_source IntTabIV
_cell_angle_alpha 90
_cell_angle_beta 107.23(7)
_cell_angle_gamma 90
_cell_formula_units_Z 2
_cell_length_a 8.142(9)
_cell_length_b 17.617(8)
_cell_length_c 10.479(4)
_cell_measurement_reflns_used 25
_cell_measurement_temperature 296
_cell_measurement_theta_max 15.32
_cell_measurement_theta_min 13.95
_cell_volume 1435.6(19)
_diffrn_measurement_device 'Enraf-Nonius CAD-4'
_diffrn_measurement_method '\w/2\q scans'
_diffrn_radiation_type MoK\a
_diffrn_radiation_wavelength 0.71073
_diffrn_reflns_av_R_equivalents 0.0058
_diffrn_reflns_limit_h_max 9
_diffrn_reflns_limit_h_min -9
_diffrn_reflns_limit_k_max 20
_diffrn_reflns_limit_k_min 0
_diffrn_reflns_limit_l_max 12
_diffrn_reflns_limit_l_min 0
_diffrn_reflns_number 2769
_diffrn_reflns_theta_max 25
_diffrn_standards_decay_% -0.5
_diffrn_standards_interval_count 300
_diffrn_standards_number 3
_exptl_absorpt_coefficient_mu 1.096
_exptl_absorpt_correction_T_max 1.000
_exptl_absorpt_correction_T_min 0.5880
_exptl_absorpt_correction_type 'empirical, \y scan (Molecular Structure Corporation, 1986)'
_exptl_crystal_colour green
_exptl_crystal_density_diffrn 1.43
_exptl_crystal_description prism
_exptl_crystal_size_max 0.55
_exptl_crystal_size_mid 0.35
_exptl_crystal_size_min 0.22
_refine_diff_density_max 0.34
_refine_diff_density_min -0.32
_refine_ls_extinction_method none
_refine_ls_goodness_of_fit_obs 1.42
_refine_ls_hydrogen_treatment noref
_refine_ls_number_parameters 152
_refine_ls_number_reflns 2130
_refine_ls_R_factor_obs 0.040
_refine_ls_shift/esd_max 0.02
_refine_ls_structure_factor_coef F
_refine_ls_weighting_details 'w = 1/\s^2^(F)'
_refine_ls_weighting_scheme calc
_refine_ls_wR_factor_obs 0.051
_reflns_number_observed 2257
_reflns_number_total 2624
_reflns_observed_criterion I>3\s(I)
_cod_data_source_file ab1261.cif
_cod_data_source_block ab1261a
_cod_depositor_comments
;
The following automatic conversions were performed:

'_refine_ls_weighting_scheme' value 'w = 1/\s^2^(F)' was changed to
'calc'. New tag '_refine_ls_weighting_details' was created. The value
of the new tag was set to 'w = 1/\s^2^(F)'.

Automatic conversion script
Id: cif_fix_values 3143 2015-03-26 13:38:13Z robertas 
;
_cod_original_cell_volume 1436(3)
_cod_original_sg_symbol_H-M 'P 21/c'
_cod_database_code 2004074

loop_
_symmetry_equiv_pos_as_xyz
x,y,z
x,1/2-y,1/2+z
-x,-y,-z
-x,1/2+y,1/2-z

loop_
_atom_site_label
_atom_site_fract_x
_atom_site_fract_y
_atom_site_fract_z
_atom_site_B_iso_or_equiv
Ni 1.0000 0 1.0000 2.90(2)
S(1) .93050(10) -.08006(5) .79500(9) 4.28(4)
S(2) .73190(10) -.06119(4) 1.02180(10) 4.03(4)
P .73270(10) -0.11240(4) .85480(10) 3.99(4)
O(1) .7209(3) -0.20220(10) .8647(3) 5.20(10)
O(2) .5536(3) -0.10540(10) .7429(3) 5.70(10)
N(1) .8518(3) .08860(10) .8885(2) 3.30(10)
N(2) .5255(4) .2240(2) .9188(3) 4.90(10)
C(1) .7336(4) .1254(2) .9302(3) 3.20(10)
C(2) .6419(4) .1877(2) .8667(3) 3.60(10)
C(3) .6773(5) .2130(2) .7521(4) 4.8(2)
C(4) .7946(5) .1750(2) .7068(4) 5.1(2)
C(5) .8806(4) .1135(2) .7756(3) 4.20(10)
C(6) .8567(5) -0.2455(2) .9560(5) 6.0(2)
C(7) .8140(6) -0.3272(2) .9377(5) 6.6(2)
C(8) .4778(6) -.0334(3) .6971(5) 7.4(2)
C(9) .3026(7) -.0426(3) .6156(6) 9.1(3)
H(1) .4718 .1889 .9710 5.8
H(2) .4613 .2592 .8506 5.8
H(3) .7163 .1071 .9967 3.9
H(4) .6060 .2489 .7008 5.7
H(5) .8216 .1902 .6259 6.1
H(6) .9727 .0856 .7478 5.0
H(7) .8644 -0.2310 1.0342 7.1
H(8) .9682 -0.2332 .9415 7.1
H(9) .9133 -0.3581 .9979 7.9
H(10) .7037 -0.3358 .9491 7.9
H(11) .8135 -0.3384 .8462 7.9
H(12) .4788 -0.0023 .7719 8.9
H(13) .5422 -0.0089 .6466 8.9
H(14) .2546 .0053 .5844 11.0
H(15) .3016 -0.0738 .5402 11.0
H(16) .2382 -0.0666 .6654 11.0

loop_
_geom_angle_atom_site_label_1
_geom_angle_atom_site_label_2
_geom_angle_atom_site_label_3
_geom_angle_site_symmetry_1
_geom_angle_site_symmetry_3
_geom_angle
_geom_angle_publ_flag
N(1) Ni N(1) . 3_757 180.00 yes
N(1) Ni S(1) . . 89.71(9) yes
N(1) Ni S(2) . . 89.90(10) yes
S(1) P S(2) . . 111.52(8) yes
O(1) P S(1) . . 112.20(10) yes
S(1) Ni S(2) . . 81.58(7) yes
N(1) Ni S(2) 3_757 . 90.10(10) yes
S(1) Ni N(1) . 3_757 90.29(9) yes
O(1) P O(2) . . 93.8(2) yes
O(2) P S(2) . . 112.20(10) yes
H(2) N(2) H(1) . . 124.38 no
H(2) N(2) C(2) . . 106.68 no
H(1) N(2) C(2) . . 112.90 no
H(3) C(1) N(1) . . 114.26 no
H(3) C(1) C(2) . . 121.26 no
H(4) C(3) C(4) . . 121.49 no
H(4) C(3) C(2) . . 118.05 no
H(5) C(4) C(3) . . 122.02 no
H(5) C(4) C(5) . . 117.58 no
H(6) C(5) N(1) . . 115.66 no
H(6) C(5) C(4) . . 122.68 no
H(7) C(6) H(8) . . 105.98 no
H(7) C(6) O(1) . . 107.76 no
H(7) C(6) C(7) . . 111.56 no
H(8) C(6) O(1) . . 109.85 no
H(8) C(6) C(7) . . 112.67 no
H(10) C(7) H(11) . . 111.13 no
H(10) C(7) H(9) . . 116.18 no
H(10) C(7) C(6) . . 109.38 no
H(11) C(7) H(9) . . 105.70 no
H(11) C(7) C(6) . . 104.81 no
H(9) C(7) C(6) . . 109.00 no
H(13) C(8) H(12) . . 108.91 no
H(13) C(8) O(2) . . 109.58 no
H(13) C(8) C(9) . . 109.45 no
H(12) C(8) O(2) . . 109.57 no
H(12) C(8) C(9) . . 108.59 no
H(16) C(9) H(14) . . 110.45 no
H(16) C(9) H(15) . . 109.22 no
H(16) C(9) C(8) . . 109.75 no
H(14) C(9) H(15) . . 108.95 no
H(14) C(9) C(8) . . 109.88 no
H(15) C(9) C(8) . . 108.55 no

loop_
_geom_bond_atom_site_label_1
_geom_bond_atom_site_label_2
_geom_bond_site_symmetry_2
_geom_bond_distance
_geom_bond_publ_flag
Ni N(1) . 2.103(3) yes
Ni S(1) . 2.491(2) yes
Ni S(2) . 2.505(3) yes
P S(1) . 1.977(2) yes
O(1) C(6) . 1.446(5) yes
Ni N(1) 3_757 2.103(3) yes
Ni S(1) 3_757 2.491(2) yes
Ni S(2) 3_757 2.505(3) yes
P O(2) . 1.582(3) yes
O(2) C(8) . 1.430(5) yes
N(2) H(2) . 0.973 no
N(2) H(1) . 1.008 no
C(1) H(3) . 0.816 no
C(3) H(4) . 0.918 no
C(4) H(5) . 0.974 no
C(5) H(6) . 1.009 no
C(6) H(7) . 0.843 no
C(6) H(8) . 0.988 no
C(7) H(10) . 0.953 no
C(7) H(11) . 0.978 no
C(7) H(9) . 1.022 no
C(8) H(13) . 0.952 no
C(8) H(12) . 0.954 no
C(9) H(16) . 0.943 no
C(9) H(14) . 0.946 no
C(9) H(15) . 0.960 no
